data_7223141
loop_
_publ_author_name
'Tiwari, Ranjay K.'
'Kumar, Jitendra'
'Behera, Jogendra Nath'

_publ_section_title
;
 Organically Templated Linear Metal Sulfites
;
_journal_name_full 'RSC Adv.'
_journal_paper_doi 10.1039/C5RA20932C
_journal_year 2015
_chemical_formula_moiety 'Zn S2 O6 , C4 H12 N2, H2 O'
_chemical_formula_sum 'C4 H14 N2 O7 S2 Zn'
_chemical_formula_weight 331.66
_chemical_name_systematic
;
 ?
;
_space_group_IT_number 2
_symmetry_cell_setting triclinic
_symmetry_space_group_name_Hall '-P 1'
_symmetry_space_group_name_H-M 'P -1'
_atom_sites_solution_hydrogens geom
_atom_sites_solution_primary direct
_atom_sites_solution_secondary difmap
_audit_creation_method SHELXL-97
_audit_update_record
;
2015-08-09 deposited with the CCDC.
2015-11-02 downloaded from the CCDC.
;
_cell_angle_alpha 87.946(2)
_cell_angle_beta 88.256(3)
_cell_angle_gamma 63.296(2)
_cell_formula_units_Z 2
_cell_length_a 8.1135(2)
_cell_length_b 8.4917(2)
_cell_length_c 8.8022(3)
_cell_measurement_reflns_used 3316
_cell_measurement_temperature 296(2)
_cell_measurement_theta_max 30.6
_cell_measurement_theta_min 2.3
_cell_volume 541.35(3)
_computing_cell_refinement 'Bruker SAINT'
_computing_data_collection 'Bruker APEX2'
_computing_data_reduction 'Bruker SAINT'
_computing_molecular_graphics 'Bruker SHELXTL'
_computing_publication_material 'Bruker SHELXTL'
_computing_structure_refinement 'SHELXL-97 (Sheldrick, 2008)'
_computing_structure_solution 'SHELXS-97 (Sheldrick, 2008)'
_diffrn_ambient_temperature 296(2)
_diffrn_measured_fraction_theta_full 1.000
_diffrn_measured_fraction_theta_max 0.997
_diffrn_measurement_device_type 'Bruker APEX-II CCD'
_diffrn_measurement_method '\f and \w scans'
_diffrn_radiation_monochromator graphite
_diffrn_radiation_source 'fine-focus sealed tube'
_diffrn_radiation_type MoK\a
_diffrn_radiation_wavelength 0.71073
_diffrn_reflns_av_R_equivalents 0.0552
_diffrn_reflns_av_sigmaI/netI 0.0673
_diffrn_reflns_limit_h_max 11
_diffrn_reflns_limit_h_min -11
_diffrn_reflns_limit_k_max 12
_diffrn_reflns_limit_k_min -11
_diffrn_reflns_limit_l_max 12
_diffrn_reflns_limit_l_min -12
_diffrn_reflns_number 9824
_diffrn_reflns_theta_full 25.00
_diffrn_reflns_theta_max 30.56
_diffrn_reflns_theta_min 2.32
_exptl_absorpt_coefficient_mu 2.677
_exptl_absorpt_correction_T_max 0.660
_exptl_absorpt_correction_T_min 0.520
_exptl_absorpt_correction_type multi-scan
_exptl_absorpt_process_details sadabs
_exptl_crystal_colour colourless
_exptl_crystal_density_diffrn 2.035
_exptl_crystal_density_method 'not measured'
_exptl_crystal_description Plate
_exptl_crystal_F_000 340
_exptl_crystal_size_max 0.25
_exptl_crystal_size_mid 0.21
_exptl_crystal_size_min 0.16
_refine_diff_density_max 0.450
_refine_diff_density_min -0.502
_refine_diff_density_rms 0.112
_refine_ls_extinction_method none
_refine_ls_goodness_of_fit_ref 0.992
_refine_ls_hydrogen_treatment mixed
_refine_ls_matrix_type full
_refine_ls_number_parameters 169
_refine_ls_number_reflns 3316
_refine_ls_number_restraints 5
_refine_ls_restrained_S_all 0.991
_refine_ls_R_factor_all 0.0624
_refine_ls_R_factor_gt 0.0395
_refine_ls_shift/su_max 0.001
_refine_ls_shift/su_mean 0.000
_refine_ls_structure_factor_coef Fsqd
_refine_ls_weighting_details 'calc w=1/[\s^2^(Fo^2^)+(0.0288P)^2^+0.0000P] where P=(Fo^2^+2Fc^2^)/3'
_refine_ls_weighting_scheme calc
_refine_ls_wR_factor_gt 0.0759
_refine_ls_wR_factor_ref 0.0837
_reflns_number_gt 2416
_reflns_number_total 3316
_reflns_threshold_expression >2sigma(I)
_cod_data_source_file c5ra20932c2.cif
_cod_data_source_block complex5
_cod_original_cell_volume 541.35(2)
_cod_original_sg_symbol_H-M P-1
_cod_database_code 7223141

loop_
_symmetry_equiv_pos_as_xyz
'x, y, z'
'-x, -y, -z'

loop_
_atom_site_label
_atom_site_type_symbol
_atom_site_fract_x
_atom_site_fract_y
_atom_site_fract_z
_atom_site_U_iso_or_equiv
_atom_site_adp_type
_atom_site_occupancy
_atom_site_symmetry_multiplicity
_atom_site_calc_flag
_atom_site_refinement_flags
Zn1 Zn -0.00525(4) 0.50367(4) 0.75152(3) 0.02161(10) Uani 1 1 d .
S1 S 0.12396(10) 0.68669(9) 0.99159(7) 0.02029(15) Uani 1 1 d .
S2 S 0.28344(9) 0.28539(9) 0.50164(7) 0.02059(15) Uani 1 1 d .
C1 C -0.4876(4) 1.0015(4) 0.8382(3) 0.0319(7) Uani 1 1 d .
H1C H -0.3582 0.9709 0.8215 0.038 Uiso 1 1 calc R
H1D H -0.5445 1.0178 0.7398 0.038 Uiso 1 1 calc R
C2 C -0.4948(4) 1.1455(4) 1.0745(3) 0.0310(7) Uani 1 1 d .
H2C H -0.5571 1.2542 1.1296 0.037 Uiso 1 1 calc R
H2D H -0.3656 1.1186 1.0629 0.037 Uiso 1 1 calc R
C3 C -0.0045(5) 0.0155(4) 0.6638(3) 0.0359(7) Uani 1 1 d .
H3A H -0.0884 -0.0321 0.6973 0.043 Uiso 1 1 calc R
H3B H 0.0362 0.0516 0.7527 0.043 Uiso 1 1 calc R
C4 C -0.1592(5) 0.1238(4) 0.4174(3) 0.0348(7) Uani 1 1 d .
H4A H -0.2160 0.2284 0.3523 0.042 Uiso 1 1 calc R
H4B H -0.2499 0.0809 0.4399 0.042 Uiso 1 1 calc R
N1 N -0.5780(4) 1.1675(3) 0.9228(3) 0.0290(6) Uani 1 1 d D
N2 N -0.1008(4) 0.1692(4) 0.5607(3) 0.0320(6) Uani 1 1 d .
O1 O 0.1652(3) 0.5593(3) 0.8620(2) 0.0319(5) Uani 1 1 d .
O2 O -0.0805(3) 0.7927(3) 0.9990(2) 0.0361(5) Uani 1 1 d .
O1W O -0.4330(3) 0.3503(3) 0.7281(2) 0.0301(5) Uani 1 1 d D
O3 O 0.1760(3) 0.5670(3) 1.13642(19) 0.0288(5) Uani 1 1 d .
O4 O 0.1648(3) 0.2888(2) 0.64348(19) 0.0276(5) Uani 1 1 d .
O5 O 0.1611(3) 0.2880(3) 0.3704(2) 0.0295(5) Uani 1 1 d .
O6 O 0.2896(3) 0.4576(3) 0.4957(2) 0.0349(5) Uani 1 1 d .
H1A H -0.695(3) 1.202(5) 0.940(4) 0.053(12) Uiso 1 1 d D
H1B H -0.558(5) 1.247(4) 0.877(3) 0.042(10) Uiso 1 1 d D
H1W H -0.512(4) 0.417(4) 0.670(3) 0.058(12) Uiso 1 1 d D
H2W H -0.382(6) 0.406(5) 0.765(5) 0.091(17) Uiso 1 1 d D
H2A H -0.193(6) 0.247(6) 0.612(4) 0.061(12) Uiso 1 1 d .
H2B H -0.047(5) 0.230(5) 0.542(4) 0.046(11) Uiso 1 1 d .

loop_
_atom_site_aniso_label
_atom_site_aniso_U_11
_atom_site_aniso_U_22
_atom_site_aniso_U_33
_atom_site_aniso_U_23
_atom_site_aniso_U_13
_atom_site_aniso_U_12
Zn1 0.02287(19) 0.02200(17) 0.01887(15) 0.00002(11) -0.00113(11) -0.00909(14)
S1 0.0218(4) 0.0228(3) 0.0187(3) -0.0003(2) -0.0002(2) -0.0122(3)
S2 0.0195(4) 0.0209(3) 0.0181(3) 0.0004(2) -0.0011(2) -0.0062(3)
C1 0.0304(18) 0.0326(17) 0.0227(13) 0.0019(12) 0.0025(12) -0.0055(14)
C2 0.0290(17) 0.0288(16) 0.0347(15) -0.0050(12) 0.0018(12) -0.0124(13)
C3 0.043(2) 0.0332(17) 0.0295(15) -0.0072(12) 0.0063(13) -0.0150(15)
C4 0.0360(19) 0.0271(16) 0.0390(16) -0.0005(13) -0.0046(14) -0.0118(14)
N1 0.0283(16) 0.0230(13) 0.0299(13) 0.0060(10) 0.0021(11) -0.0071(12)
N2 0.0303(16) 0.0223(14) 0.0424(15) -0.0111(11) 0.0040(12) -0.0103(12)
O1 0.0271(12) 0.0436(13) 0.0248(10) -0.0138(9) 0.0021(8) -0.0150(10)
O2 0.0233(12) 0.0348(12) 0.0396(12) 0.0016(9) 0.0026(9) -0.0040(10)
O1W 0.0248(12) 0.0305(12) 0.0345(11) 0.0035(9) -0.0034(9) -0.0120(10)
O3 0.0261(12) 0.0426(13) 0.0223(9) 0.0086(8) -0.0057(8) -0.0199(10)
O4 0.0357(13) 0.0252(11) 0.0200(9) -0.0011(7) 0.0090(8) -0.0126(9)
O5 0.0380(13) 0.0251(11) 0.0230(9) 0.0000(8) -0.0108(8) -0.0116(9)
O6 0.0436(14) 0.0366(13) 0.0342(11) 0.0064(9) -0.0067(10) -0.0269(11)

loop_
_atom_type_symbol
_atom_type_description
_atom_type_scat_dispersion_real
_atom_type_scat_dispersion_imag
_atom_type_scat_source
C C 0.0033 0.0016 'International Tables Vol C Tables 4.2.6.8 and 6.1.1.4'
H H 0.0000 0.0000 'International Tables Vol C Tables 4.2.6.8 and 6.1.1.4'
N N 0.0061 0.0033 'International Tables Vol C Tables 4.2.6.8 and 6.1.1.4'
O O 0.0106 0.0060 'International Tables Vol C Tables 4.2.6.8 and 6.1.1.4'
S S 0.1246 0.1234 'International Tables Vol C Tables 4.2.6.8 and 6.1.1.4'
Zn Zn 0.2839 1.4301 'International Tables Vol C Tables 4.2.6.8 and 6.1.1.4'

loop_
_geom_angle_atom_site_label_1
_geom_angle_atom_site_label_2
_geom_angle_atom_site_label_3
_geom_angle
_geom_angle_site_symmetry_1
_geom_angle_site_symmetry_3
O1 Zn1 O5 107.86(9) . 2_566
O1 Zn1 O3 119.95(8) . 2_567
O5 Zn1 O3 105.62(9) 2_566 2_567
O1 Zn1 O4 101.97(8) . .
O5 Zn1 O4 118.02(8) 2_566 .
O3 Zn1 O4 104.16(8) 2_567 .
O2 S1 O1 106.45(12) . .
O2 S1 O3 105.84(12) . .
O1 S1 O3 104.26(12) . .
O6 S2 O5 107.01(11) . .
O6 S2 O4 106.06(11) . .
O5 S2 O4 102.44(12) . .
N1 C1 C2 110.5(2) . 2_477
N1 C2 C1 109.5(2) . 2_477
N2 C3 C4 109.8(2) . 2_556
N2 C4 C3 110.2(3) . 2_556
C1 N1 C2 110.6(2) . .
C3 N2 C4 113.3(2) . .
S1 O1 Zn1 128.70(13) . .
S1 O3 Zn1 123.87(12) . 2_567
S2 O4 Zn1 125.16(11) . .
S2 O5 Zn1 125.27(12) . 2_566

loop_
_geom_bond_atom_site_label_1
_geom_bond_atom_site_label_2
_geom_bond_distance
_geom_bond_site_symmetry_2
Zn1 O1 1.945(2) .
Zn1 O5 1.9532(19) 2_566
Zn1 O3 1.968(2) 2_567
Zn1 O4 1.9798(19) .
S1 O2 1.491(2) .
S1 O1 1.5243(19) .
S1 O3 1.5463(19) .
S2 O6 1.485(2) .
S2 O5 1.5391(19) .
S2 O4 1.5462(19) .
C1 N1 1.481(4) .
C1 C2 1.501(4) 2_477
C2 N1 1.482(4) .
C2 C1 1.501(4) 2_477
C3 N2 1.476(4) .
C3 C4 1.505(4) 2_556
C4 N2 1.483(4) .
C4 C3 1.505(4) 2_556
O3 Zn1 1.968(2) 2_567
O5 Zn1 1.9532(19) 2_566
